data_7133530
loop_
_publ_author_name
'Aynetdinova, Daniya'
'Jaschinski, Megan'
'Jenkins, Timothy C.'
'Donohoe, Timothy J.'

_publ_section_title
;
 HFIP promoted carbo-lactonisation as a new route to functionalised
 lactones.
;
_journal_issue 73
_journal_name_full 'Chemical communications (Cambridge, England)'
_journal_page_first 9997
_journal_page_last 10000
_journal_paper_doi 10.1039/d4cc02472a
_journal_volume 60
_journal_year 2024
_chemical_formula_moiety 'C24 H22 O2'
_chemical_formula_sum 'C24 H22 O2'
_chemical_formula_weight 342.44
_chemical_melting_point ?
_space_group_IT_number 14
_space_group_name_Hall '-P 2ybc'
_space_group_name_H-M_alt 'P 1 21/c 1'
_symmetry_cell_setting monoclinic
_symmetry_space_group_name_Hall '-P 2ybc'
_symmetry_space_group_name_H-M 'P 1 21/c 1'
_atom_sites_solution_hydrogens difmap
_atom_sites_solution_primary other
_audit_creation_date 2023-06-12
_audit_creation_method 'CRYSTALS_ver_14_build_c42b451 '
_audit_update_record
;
2024-04-17 deposited with the CCDC.	2024-08-15 downloaded from the CCDC.
;
_cell_angle_alpha 90
_cell_angle_beta 94.7820(19)
_cell_angle_gamma 90
_cell_formula_units_Z 12
_cell_length_a 9.3701(2)
_cell_length_b 40.8864(8)
_cell_length_c 14.5271(3)
_cell_measurement_reflns_used 15318
_cell_measurement_temperature 150
_cell_measurement_theta_max 76.04
_cell_measurement_theta_min 3.68
_cell_volume 5546.1(2)
_computing_cell_refinement
; 
 CrysAlisPro (Rigaku Oxford Diffraction, 2021) 
;
_computing_data_collection 'SuperNova, (Oxford Diffraction, 2010)'
_computing_data_reduction
; 
 CrysAlisPro (Rigaku Oxford Diffraction, 2021) 
;
_computing_molecular_graphics 'CAMERON (Watkin et al., 1996)'
_computing_publication_material 'CRYSTALS (Betteridge et al., 2003)'
_computing_structure_refinement 'CRYSTALS (Betteridge et al., 2003)'
_computing_structure_solution 'Superflip (Palatinus & Chapuis, 2007)'
_diffrn_ambient_temperature 150
_diffrn_measured_fraction_theta_full 0.998
_diffrn_measured_fraction_theta_max 0.993
_diffrn_measurement_device Area
_diffrn_measurement_device_type 'Oxford Diffraction SuperNova'
_diffrn_measurement_method \w
_diffrn_radiation_monochromator 'focussing mirrors'
_diffrn_radiation_type 'Cu K\a'
_diffrn_radiation_wavelength 1.54184
_diffrn_reflns_av_R_equivalents 0.046
_diffrn_reflns_av_unetI/netI 0.070
_diffrn_reflns_limit_h_max 11
_diffrn_reflns_limit_h_min -11
_diffrn_reflns_limit_k_max 51
_diffrn_reflns_limit_k_min -51
_diffrn_reflns_limit_l_max 18
_diffrn_reflns_limit_l_min -15
_diffrn_reflns_number 65241
_diffrn_reflns_theta_full 75.057
_diffrn_reflns_theta_max 76.589
_diffrn_reflns_theta_min 3.741
_diffrn_standards_number 0
_exptl_absorpt_coefficient_mu 0.602
_exptl_absorpt_correction_T_max 1.00
_exptl_absorpt_correction_T_min 0.88
_exptl_absorpt_correction_type multi-scan
_exptl_absorpt_process_details
; 
 CrysAlisPro (Rigaku Oxford Diffraction, 2021) 
;
_exptl_crystal_colour 'translucent clear colourless'
_exptl_crystal_density_diffrn 1.230
_exptl_crystal_density_meas ?
_exptl_crystal_density_method 'not measured'
_exptl_crystal_description needle
_exptl_crystal_F_000 2184
_exptl_crystal_size_max 0.20
_exptl_crystal_size_mid 0.10
_exptl_crystal_size_min 0.10
_refine_diff_density_max 1.05
_refine_diff_density_min -0.39
_refine_ls_extinction_method None
_refine_ls_goodness_of_fit_ref 0.9945
_refine_ls_hydrogen_treatment constr
_refine_ls_matrix_type full
_refine_ls_number_parameters 703
_refine_ls_number_reflns 11588
_refine_ls_number_restraints 0
_refine_ls_R_factor_all 0.0623
_refine_ls_R_factor_gt 0.0476
_refine_ls_shift/su_max 0.0010673
_refine_ls_shift/su_mean 0.0000706
_refine_ls_structure_factor_coef Fsqd
_refine_ls_weighting_details
;
 Method= Modified Sheldrick 
 w=1/[\s^2^(F^2^) + ( 0.05P)^2^ + 3.02P] 
 ,where P=(max(Fo^2^,0) + 2Fc^2^)/3 
;
_refine_ls_weighting_scheme calc
_refine_ls_wR_factor_all 0.1275
_refine_ls_wR_factor_gt 0.1154
_refine_ls_wR_factor_ref 0.1275
_reflns_limit_h_max 11
_reflns_limit_h_min -11
_reflns_limit_k_max 51
_reflns_limit_k_min 0
_reflns_limit_l_max 18
_reflns_limit_l_min 0
_reflns_number_gt 9189
_reflns_number_total 11588
_reflns_threshold_expression I>2.0\s(I)
_oxford_diffrn_Wilson_B_factor 2.67
_oxford_diffrn_Wilson_scale 0.12
_oxford_refine_ls_scale 2.88(2)
_oxford_structure_analysis_title 028tjd23MJ05
_cod_data_source_file d4cc02472a2.cif
_cod_data_source_block 2k
_cod_depositor_comments
;
The following automatic conversions were performed:

data item '_chemical_melting_point' value 'not measured' was changed
to '?' -- the value is undefined or not given.

data item '_exptl_crystal_density_meas' value 'not measured' was
changed to '?' -- the value is perceived as not measured.

Automatic conversion script
Id: cif_fix_values 8170 2020-07-09 18:12:32Z antanas 

 Adding full bibliography for 7133525--7133530.cif.
;
_cod_original_sg_symbol_H-M 'P 21/c '
_cod_database_code 7133530
_oxford_refine_reflns_threshold_expression I>-3.0\s(I)
_refine_ls_r_factor_ref 0.0623
_reflns_number_all 11588

loop_
_symmetry_equiv_pos_as_xyz
x,y,z
-x,-y,-z
x,-y+1/2,z+1/2
-x,y+1/2,-z+1/2

loop_
_atom_site_label
_atom_site_type_symbol
_atom_site_fract_x
_atom_site_fract_y
_atom_site_fract_z
_atom_site_U_iso_or_equiv
_atom_site_occupancy
_atom_site_adp_type
_atom_site_refinement_flags_posn
_atom_site_refinement_flags_adp
_atom_site_refinement_flags_occupancy
_atom_site_disorder_assembly
_atom_site_disorder_group
_atom_site_attached_hydrogens
C101 C 0.03223(18) 0.50566(4) 0.11675(11) 0.0284 1.0000 Uani . . . . . .
O102 O 0.01715(16) 0.47739(3) 0.09515(9) 0.0406 1.0000 Uani . . . . . .
C103 C -0.07939(17) 0.53121(4) 0.12972(11) 0.0285 1.0000 Uani . . . . . .
C104 C 0.00360(16) 0.56317(4) 0.12789(11) 0.0258 1.0000 Uani . . . . . .
C105 C 0.15681(16) 0.55294(4) 0.16352(10) 0.0227 1.0000 Uani . . . . . .
O106 O 0.16475(12) 0.51880(3) 0.13340(8) 0.0268 1.0000 Uani . . . . . .
C107 C 0.18298(15) 0.55421(4) 0.26826(10) 0.0223 1.0000 Uani . . . . . .
C108 C 0.16176(17) 0.58370(4) 0.31388(11) 0.0270 1.0000 Uani . . . . . .
C109 C 0.19204(18) 0.58628(4) 0.40870(12) 0.0315 1.0000 Uani . . . . . .
C110 C 0.24406(19) 0.55951(5) 0.45919(11) 0.0342 1.0000 Uani . . . . . .
C111 C 0.26614(18) 0.53022(5) 0.41487(12) 0.0325 1.0000 Uani . . . . . .
C112 C 0.23656(17) 0.52750(4) 0.31967(11) 0.0261 1.0000 Uani . . . . . .
C113 C 0.28102(16) 0.57078(4) 0.12304(10) 0.0259 1.0000 Uani . . . . . .
C114 C 0.27041(16) 0.57418(4) 0.01704(10) 0.0243 1.0000 Uani . . . . . .
C115 C 0.42163(17) 0.57493(4) -0.01446(10) 0.0266 1.0000 Uani . . . . . .
C116 C 0.4799(2) 0.54659(5) -0.04840(13) 0.0378 1.0000 Uani . . . . . .
C117 C 0.6200(2) 0.54608(6) -0.07356(14) 0.0470 1.0000 Uani . . . . . .
C118 C 0.70381(19) 0.57374(6) -0.06458(12) 0.0428 1.0000 Uani . . . . . .
C119 C 0.6477(2) 0.60210(6) -0.03107(14) 0.0429 1.0000 Uani . . . . . .
C120 C 0.50713(19) 0.60275(5) -0.00602(13) 0.0357 1.0000 Uani . . . . . .
C121 C 0.18166(16) 0.60321(4) -0.02025(10) 0.0237 1.0000 Uani . . . . . .
C122 C 0.17709(17) 0.63329(4) 0.02497(11) 0.0275 1.0000 Uani . . . . . .
C123 C 0.09458(18) 0.65888(4) -0.01362(12) 0.0298 1.0000 Uani . . . . . .
C124 C 0.01594(19) 0.65510(4) -0.09770(13) 0.0338 1.0000 Uani . . . . . .
C125 C 0.0192(2) 0.62529(5) -0.14283(12) 0.0361 1.0000 Uani . . . . . .
C126 C 0.10098(18) 0.59971(4) -0.10495(11) 0.0291 1.0000 Uani . . . . . .
C201 C 0.59752(19) 0.34456(5) 0.69718(14) 0.0379 1.0000 Uani . . . . . .
O202 O 0.69474(16) 0.33166(4) 0.74303(12) 0.0535 1.0000 Uani . . . . . .
C203 C 0.5348(2) 0.33591(5) 0.60207(14) 0.0405 1.0000 Uani . . . . . .
C204 C 0.44763(19) 0.36610(5) 0.57220(12) 0.0334 1.0000 Uani . . . . . .
C205 C 0.40392(18) 0.37935(4) 0.66446(11) 0.0289 1.0000 Uani . . . . . .
O206 O 0.52831(13) 0.37045(3) 0.72915(8) 0.0338 1.0000 Uani . . . . . .
C207 C 0.27308(18) 0.36286(4) 0.70010(12) 0.0292 1.0000 Uani . . . . . .
C208 C 0.15918(19) 0.35098(4) 0.64206(13) 0.0345 1.0000 Uani . . . . . .
C209 C 0.0389(2) 0.33808(5) 0.67893(16) 0.0410 1.0000 Uani . . . . . .
C210 C 0.0313(2) 0.33643(5) 0.77313(16) 0.0441 1.0000 Uani . . . . . .
C211 C 0.1439(2) 0.34806(6) 0.83122(16) 0.0469 1.0000 Uani . . . . . .
C212 C 0.2633(2) 0.36126(5) 0.79514(13) 0.0394 1.0000 Uani . . . . . .
C213 C 0.39610(17) 0.41665(4) 0.67215(11) 0.0292 1.0000 Uani . . . . . .
C214 C 0.26329(17) 0.43223(4) 0.62079(10) 0.0258 1.0000 Uani . . . . . .
C215 C 0.24275(18) 0.46804(4) 0.64615(11) 0.0271 1.0000 Uani . . . . . .
C216 C 0.11130(19) 0.48248(4) 0.61799(11) 0.0301 1.0000 Uani . . . . . .
C217 C 0.0797(2) 0.51416(4) 0.64272(13) 0.0357 1.0000 Uani . . . . . .
C218 C 0.1804(2) 0.53224(4) 0.69629(13) 0.0392 1.0000 Uani . . . . . .
C219 C 0.3127(2) 0.51872(5) 0.72292(13) 0.0404 1.0000 Uani . . . . . .
C220 C 0.3449(2) 0.48679(5) 0.69764(12) 0.0341 1.0000 Uani . . . . . .
C221 C 0.25845(17) 0.42896(4) 0.51594(11) 0.0259 1.0000 Uani . . . . . .
C222 C 0.14385(18) 0.41316(4) 0.46791(12) 0.0305 1.0000 Uani . . . . . .
C223 C 0.1343(2) 0.41072(5) 0.37248(13) 0.0396 1.0000 Uani . . . . . .
C224 C 0.2391(2) 0.42432(5) 0.32349(13) 0.0441 1.0000 Uani . . . . . .
C225 C 0.3540(2) 0.44011(5) 0.37018(14) 0.0420 1.0000 Uani . . . . . .
C226 C 0.36377(19) 0.44256(4) 0.46619(13) 0.0333 1.0000 Uani . . . . . .
C301 C 0.2466(2) 0.64799(6) 0.64103(14) 0.0435 1.0000 Uani . . . . . .
O302 O 0.14242(19) 0.65141(5) 0.58631(12) 0.0653 1.0000 Uani . . . . . .
C303 C 0.3393(3) 0.61916(5) 0.65774(16) 0.0496 1.0000 Uani . . . . . .
C304 C 0.4194(2) 0.62586(5) 0.74965(14) 0.0427 1.0000 Uani . . . . . .
C305 C 0.42715(19) 0.66423(5) 0.74953(12) 0.0333 1.0000 Uani . . . . . .
O306 O 0.29327(13) 0.67281(3) 0.69549(9) 0.0369 1.0000 Uani . . . . . .
C307 C 0.55158(18) 0.67652(4) 0.69741(11) 0.0287 1.0000 Uani . . . . . .
C308 C 0.6905(2) 0.66684(5) 0.72604(13) 0.0354 1.0000 Uani . . . . . .
C309 C 0.8051(2) 0.67739(5) 0.67965(14) 0.0401 1.0000 Uani . . . . . .
C310 C 0.7834(2) 0.69804(5) 0.60421(13) 0.0373 1.0000 Uani . . . . . .
C311 C 0.6461(2) 0.70799(5) 0.57582(13) 0.0369 1.0000 Uani . . . . . .
C312 C 0.53075(19) 0.69716(4) 0.62170(12) 0.0328 1.0000 Uani . . . . . .
C313 C 0.4238(2) 0.67793(5) 0.84652(13) 0.0372 1.0000 Uani . . . . . .
C314 C 0.4273(2) 0.71554(5) 0.85321(14) 0.0366 1.0000 Uani . . . . . .
C315 C 0.57863(19) 0.72956(4) 0.85682(14) 0.0361 1.0000 Uani . . . . . .
C316 C 0.6868(2) 0.72005(5) 0.92358(15) 0.0413 1.0000 Uani . . . . . .
C317 C 0.8237(2) 0.73362(5) 0.92399(17) 0.0466 1.0000 Uani . . . . . .
C318 C 0.8529(2) 0.75634(5) 0.85902(19) 0.0518 1.0000 Uani . . . . . .
C319 C 0.7461(2) 0.76617(6) 0.79352(19) 0.0546 1.0000 Uani . . . . . .
C320 C 0.6101(2) 0.75286(5) 0.79257(16) 0.0436 1.0000 Uani . . . . . .
C321 C 0.35144(19) 0.72829(4) 0.93634(14) 0.0354 1.0000 Uani . . . . . .
C322 C 0.3641(2) 0.71374(5) 1.02206(15) 0.0445 1.0000 Uani . . . . . .
C323 C 0.2920(3) 0.72600(6) 1.09428(15) 0.0516 1.0000 Uani . . . . . .
C324 C 0.2053(2) 0.75368(6) 1.08164(15) 0.0501 1.0000 Uani . . . . . .
C325 C 0.1946(2) 0.76892(6) 0.99622(15) 0.0456 1.0000 Uani . . . . . .
C326 C 0.2668(2) 0.75613(5) 0.92484(14) 0.0386 1.0000 Uani . . . . . .
H1031 H -0.1186 0.5274 0.1891 0.0326 1.0000 Uiso R . . . . .
H1032 H -0.1559 0.5296 0.0827 0.0333 1.0000 Uiso R . . . . .
H1041 H -0.0343 0.5802 0.1658 0.0297 1.0000 Uiso R . . . . .
H1042 H 0.0012 0.5714 0.0646 0.0290 1.0000 Uiso R . . . . .
H1081 H 0.1272 0.6020 0.2788 0.0305 1.0000 Uiso R . . . . .
H1091 H 0.1757 0.6064 0.4382 0.0350 1.0000 Uiso R . . . . .
H1101 H 0.2636 0.5608 0.5241 0.0394 1.0000 Uiso R . . . . .
H1111 H 0.3003 0.5118 0.4499 0.0380 1.0000 Uiso R . . . . .
H1121 H 0.2532 0.5073 0.2896 0.0287 1.0000 Uiso R . . . . .
H1131 H 0.2935 0.5925 0.1529 0.0290 1.0000 Uiso R . . . . .
H1132 H 0.3673 0.5577 0.1429 0.0280 1.0000 Uiso R . . . . .
H1141 H 0.2225 0.5538 -0.0093 0.0267 1.0000 Uiso R . . . . .
H1161 H 0.4224 0.5274 -0.0541 0.0429 1.0000 Uiso R . . . . .
H1171 H 0.6587 0.5268 -0.0971 0.0547 1.0000 Uiso R . . . . .
H1181 H 0.8004 0.5732 -0.0810 0.0479 1.0000 Uiso R . . . . .
H1191 H 0.7058 0.6219 -0.0243 0.0496 1.0000 Uiso R . . . . .
H1201 H 0.4706 0.6224 0.0181 0.0416 1.0000 Uiso R . . . . .
H1221 H 0.2282 0.6367 0.0823 0.0311 1.0000 Uiso R . . . . .
H1231 H 0.0917 0.6793 0.0176 0.0347 1.0000 Uiso R . . . . .
H1241 H -0.0402 0.6723 -0.1248 0.0388 1.0000 Uiso R . . . . .
H1251 H -0.0344 0.6223 -0.2006 0.0411 1.0000 Uiso R . . . . .
H1261 H 0.1026 0.5798 -0.1360 0.0320 1.0000 Uiso R . . . . .
H2031 H 0.6100 0.3307 0.5611 0.0459 1.0000 Uiso R . . . . .
H2032 H 0.4716 0.3166 0.6054 0.0462 1.0000 Uiso R . . . . .
H2041 H 0.5068 0.3826 0.5439 0.0373 1.0000 Uiso R . . . . .
H2042 H 0.3645 0.3618 0.5293 0.0380 1.0000 Uiso R . . . . .
H2081 H 0.1641 0.3518 0.5778 0.0383 1.0000 Uiso R . . . . .
H2091 H -0.0363 0.3307 0.6380 0.0485 1.0000 Uiso R . . . . .
H2101 H -0.0512 0.3273 0.7976 0.0497 1.0000 Uiso R . . . . .
H2111 H 0.1390 0.3464 0.8969 0.0541 1.0000 Uiso R . . . . .
H2121 H 0.3412 0.3695 0.8360 0.0466 1.0000 Uiso R . . . . .
H2131 H 0.3937 0.4220 0.7367 0.0333 1.0000 Uiso R . . . . .
H2132 H 0.4848 0.4261 0.6502 0.0330 1.0000 Uiso R . . . . .
H2141 H 0.1800 0.4204 0.6398 0.0276 1.0000 Uiso R . . . . .
H2161 H 0.0417 0.4700 0.5824 0.0342 1.0000 Uiso R . . . . .
H2171 H -0.0129 0.5237 0.6230 0.0410 1.0000 Uiso R . . . . .
H2181 H 0.1576 0.5540 0.7154 0.0443 1.0000 Uiso R . . . . .
H2191 H 0.3813 0.5316 0.7583 0.0466 1.0000 Uiso R . . . . .
H2201 H 0.4366 0.4779 0.7160 0.0385 1.0000 Uiso R . . . . .
H2221 H 0.0692 0.4041 0.5011 0.0352 1.0000 Uiso R . . . . .
H2231 H 0.0541 0.3999 0.3410 0.0453 1.0000 Uiso R . . . . .
H2241 H 0.2316 0.4232 0.2582 0.0501 1.0000 Uiso R . . . . .
H2251 H 0.4274 0.4495 0.3372 0.0480 1.0000 Uiso R . . . . .
H2261 H 0.4410 0.4536 0.4977 0.0363 1.0000 Uiso R . . . . .
H3031 H 0.4077 0.6177 0.6085 0.0566 1.0000 Uiso R . . . . .
H3032 H 0.2810 0.5992 0.6563 0.0566 1.0000 Uiso R . . . . .
H3041 H 0.5168 0.6156 0.7558 0.0493 1.0000 Uiso R . . . . .
H3042 H 0.3647 0.6190 0.8003 0.0493 1.0000 Uiso R . . . . .
H3081 H 0.7084 0.6530 0.7780 0.0401 1.0000 Uiso R . . . . .
H3091 H 0.8990 0.6704 0.6987 0.0467 1.0000 Uiso R . . . . .
H3101 H 0.8616 0.7053 0.5716 0.0417 1.0000 Uiso R . . . . .
H3111 H 0.6308 0.7223 0.5238 0.0423 1.0000 Uiso R . . . . .
H3121 H 0.4373 0.7041 0.6010 0.0377 1.0000 Uiso R . . . . .
H3131 H 0.5062 0.6681 0.8869 0.0433 1.0000 Uiso R . . . . .
H3132 H 0.3326 0.6703 0.8705 0.0421 1.0000 Uiso R . . . . .
H3141 H 0.3662 0.7225 0.7941 0.0423 1.0000 Uiso R . . . . .
H3161 H 0.6695 0.7047 0.9702 0.0481 1.0000 Uiso R . . . . .
H3171 H 0.8965 0.7271 0.9697 0.0530 1.0000 Uiso R . . . . .
H3181 H 0.9456 0.7654 0.8593 0.0585 1.0000 Uiso R . . . . .
H3191 H 0.7649 0.7821 0.7490 0.0632 1.0000 Uiso R . . . . .
H3201 H 0.5369 0.7597 0.7471 0.0514 1.0000 Uiso R . . . . .
H3221 H 0.4251 0.6945 1.0325 0.0523 1.0000 Uiso R . . . . .
H3231 H 0.3016 0.7155 1.1522 0.0595 1.0000 Uiso R . . . . .
H3241 H 0.1555 0.7625 1.1302 0.0568 1.0000 Uiso R . . . . .
H3251 H 0.1385 0.7880 0.9873 0.0529 1.0000 Uiso R . . . . .
H3261 H 0.2588 0.7673 0.8644 0.0447 1.0000 Uiso R . . . . .

loop_
_atom_site_aniso_label
_atom_site_aniso_U_11
_atom_site_aniso_U_22
_atom_site_aniso_U_33
_atom_site_aniso_U_23
_atom_site_aniso_U_13
_atom_site_aniso_U_12
C101 0.0358(8) 0.0297(8) 0.0202(7) -0.0014(6) 0.0051(6) -0.0060(7)
O102 0.0513(8) 0.0319(7) 0.0392(7) -0.0082(5) 0.0071(6) -0.0097(6)
C103 0.0249(7) 0.0367(9) 0.0241(7) 0.0018(6) 0.0033(6) -0.0052(6)
C104 0.0216(7) 0.0303(8) 0.0255(7) 0.0034(6) 0.0010(6) 0.0007(6)
C105 0.0231(7) 0.0227(7) 0.0225(7) 0.0013(6) 0.0038(5) 0.0002(6)
O106 0.0284(6) 0.0271(6) 0.0252(5) -0.0037(4) 0.0050(4) 0.0009(4)
C107 0.0199(7) 0.0243(7) 0.0232(7) 0.0020(6) 0.0043(5) -0.0013(5)
C108 0.0264(7) 0.0258(8) 0.0293(8) 0.0006(6) 0.0053(6) -0.0001(6)
C109 0.0308(8) 0.0351(9) 0.0297(8) -0.0078(7) 0.0085(6) -0.0061(7)
C110 0.0328(9) 0.0482(10) 0.0214(7) -0.0010(7) 0.0017(6) -0.0097(7)
C111 0.0315(8) 0.0371(9) 0.0284(8) 0.0089(7) -0.0011(6) -0.0025(7)
C112 0.0256(7) 0.0251(7) 0.0277(8) 0.0022(6) 0.0024(6) 0.0001(6)
C113 0.0239(7) 0.0326(8) 0.0210(7) 0.0030(6) 0.0014(6) -0.0034(6)
C114 0.0254(7) 0.0267(7) 0.0208(7) 0.0006(6) 0.0015(6) -0.0024(6)
C115 0.0264(8) 0.0354(8) 0.0181(7) 0.0032(6) 0.0019(6) 0.0030(6)
C116 0.0362(9) 0.0419(10) 0.0359(9) -0.0030(8) 0.0062(7) 0.0058(8)
C117 0.0390(10) 0.0636(14) 0.0392(10) -0.0051(9) 0.0086(8) 0.0180(10)
C118 0.0248(8) 0.0797(15) 0.0242(8) 0.0057(9) 0.0040(6) 0.0093(9)
C119 0.0288(9) 0.0632(13) 0.0372(10) 0.0060(9) 0.0045(7) -0.0064(8)
C120 0.0299(8) 0.0416(10) 0.0365(9) 0.0002(8) 0.0074(7) -0.0012(7)
C121 0.0221(7) 0.0272(8) 0.0226(7) 0.0015(6) 0.0061(6) -0.0026(6)
C122 0.0269(8) 0.0316(8) 0.0238(7) -0.0042(6) 0.0013(6) -0.0036(6)
C123 0.0298(8) 0.0272(8) 0.0325(8) -0.0052(6) 0.0028(6) -0.0007(6)
C124 0.0338(9) 0.0319(9) 0.0348(9) 0.0022(7) -0.0015(7) 0.0041(7)
C125 0.0416(10) 0.0387(10) 0.0264(8) -0.0020(7) -0.0065(7) 0.0036(8)
C126 0.0353(8) 0.0286(8) 0.0232(7) -0.0043(6) 0.0016(6) -0.0013(6)
C201 0.0252(8) 0.0410(10) 0.0472(10) 0.0095(8) 0.0009(7) 0.0003(7)
O202 0.0335(7) 0.0590(9) 0.0655(10) 0.0134(8) -0.0111(7) 0.0094(7)
C203 0.0365(9) 0.0406(10) 0.0441(10) 0.0019(8) 0.0018(8) 0.0101(8)
C204 0.0326(8) 0.0362(9) 0.0314(8) 0.0010(7) 0.0025(7) 0.0061(7)
C205 0.0272(8) 0.0321(8) 0.0265(8) 0.0027(6) -0.0034(6) 0.0019(6)
O206 0.0267(6) 0.0410(7) 0.0326(6) 0.0058(5) -0.0050(5) -0.0019(5)
C207 0.0264(8) 0.0257(8) 0.0351(9) 0.0007(6) 0.0003(6) 0.0037(6)
C208 0.0327(9) 0.0278(8) 0.0417(10) -0.0007(7) -0.0050(7) 0.0020(7)
C209 0.0292(9) 0.0284(9) 0.0639(13) -0.0035(8) -0.0060(8) 0.0028(7)
C210 0.0294(9) 0.0393(10) 0.0651(13) 0.0031(9) 0.0136(9) 0.0029(8)
C211 0.0400(10) 0.0571(13) 0.0454(11) 0.0021(10) 0.0141(9) -0.0011(9)
C212 0.0324(9) 0.0499(11) 0.0362(9) -0.0010(8) 0.0039(7) -0.0020(8)
C213 0.0268(8) 0.0324(8) 0.0280(8) -0.0001(6) -0.0006(6) -0.0027(6)
C214 0.0250(7) 0.0288(8) 0.0236(7) -0.0000(6) 0.0029(6) -0.0014(6)
C215 0.0314(8) 0.0287(8) 0.0222(7) -0.0009(6) 0.0076(6) -0.0038(6)
C216 0.0350(9) 0.0284(8) 0.0278(8) -0.0004(6) 0.0071(6) -0.0006(7)
C217 0.0425(10) 0.0313(9) 0.0352(9) 0.0041(7) 0.0144(7) 0.0020(7)
C218 0.0574(12) 0.0246(8) 0.0390(9) -0.0020(7) 0.0239(9) -0.0063(8)
C219 0.0496(11) 0.0371(10) 0.0363(9) -0.0090(8) 0.0143(8) -0.0196(8)
C220 0.0337(9) 0.0377(9) 0.0315(8) -0.0039(7) 0.0072(7) -0.0077(7)
C221 0.0282(8) 0.0244(7) 0.0253(7) -0.0012(6) 0.0025(6) 0.0063(6)
C222 0.0302(8) 0.0318(8) 0.0295(8) -0.0031(7) 0.0023(6) 0.0041(6)
C223 0.0429(10) 0.0449(10) 0.0301(9) -0.0098(8) -0.0026(7) 0.0055(8)
C224 0.0601(13) 0.0474(11) 0.0250(8) -0.0036(8) 0.0058(8) 0.0119(9)
C225 0.0499(11) 0.0384(10) 0.0409(10) 0.0062(8) 0.0225(9) 0.0076(8)
C226 0.0328(9) 0.0315(9) 0.0364(9) 0.0007(7) 0.0069(7) 0.0023(7)
C301 0.0387(10) 0.0545(12) 0.0380(10) -0.0100(9) 0.0076(8) -0.0208(9)
O302 0.0498(9) 0.0856(13) 0.0586(10) -0.0065(9) -0.0076(8) -0.0251(9)
C303 0.0635(13) 0.0371(10) 0.0499(12) -0.0066(9) 0.0145(10) -0.0196(10)
C304 0.0532(12) 0.0358(10) 0.0410(10) 0.0054(8) 0.0159(9) -0.0028(8)
C305 0.0328(9) 0.0379(9) 0.0294(8) -0.0017(7) 0.0037(7) -0.0084(7)
O306 0.0291(6) 0.0362(7) 0.0455(7) -0.0017(5) 0.0040(5) -0.0068(5)
C307 0.0309(8) 0.0284(8) 0.0269(8) -0.0006(6) 0.0022(6) -0.0046(6)
C308 0.0366(9) 0.0363(9) 0.0332(9) 0.0103(7) 0.0021(7) 0.0015(7)
C309 0.0294(9) 0.0451(11) 0.0453(10) 0.0088(8) 0.0010(8) 0.0034(8)
C310 0.0324(9) 0.0408(10) 0.0395(9) 0.0058(8) 0.0088(7) -0.0073(7)
C311 0.0383(9) 0.0375(9) 0.0343(9) 0.0115(7) 0.0001(7) -0.0055(7)
C312 0.0282(8) 0.0361(9) 0.0335(9) 0.0050(7) -0.0014(7) -0.0003(7)
C313 0.0427(10) 0.0328(9) 0.0366(9) -0.0006(7) 0.0068(8) -0.0050(7)
C314 0.0332(9) 0.0319(9) 0.0446(10) -0.0089(8) 0.0032(7) -0.0050(7)
C315 0.0293(8) 0.0276(8) 0.0514(11) -0.0140(8) 0.0036(7) -0.0002(7)
C316 0.0393(10) 0.0342(9) 0.0502(11) -0.0110(8) 0.0021(8) -0.0010(8)
C317 0.0333(10) 0.0409(11) 0.0635(13) -0.0191(10) -0.0076(9) 0.0053(8)
C318 0.0307(10) 0.0403(11) 0.0842(17) -0.0149(11) 0.0024(10) -0.0091(8)
C319 0.0462(12) 0.0379(11) 0.0790(16) 0.0008(11) 0.0012(11) -0.0148(9)
C320 0.0367(10) 0.0287(9) 0.0640(13) -0.0037(9) -0.0034(9) -0.0045(7)
C321 0.0282(8) 0.0307(9) 0.0471(10) -0.0075(7) 0.0024(7) -0.0085(7)
C322 0.0455(11) 0.0344(10) 0.0530(12) -0.0012(9) 0.0000(9) -0.0090(8)
C323 0.0564(13) 0.0547(13) 0.0425(11) 0.0017(9) -0.0037(9) -0.0264(11)
C324 0.0363(10) 0.0689(15) 0.0459(11) -0.0215(10) 0.0089(8) -0.0161(10)
C325 0.0319(9) 0.0552(12) 0.0492(11) -0.0164(10) 0.0002(8) 0.0041(8)
C326 0.0317(9) 0.0402(10) 0.0437(10) -0.0080(8) 0.0012(8) 0.0007(7)

loop_
_atom_type_symbol
_atom_type_scat_dispersion_real
_atom_type_scat_dispersion_imag
_atom_type_scat_Cromer_Mann_a1
_atom_type_scat_Cromer_Mann_b1
_atom_type_scat_Cromer_Mann_a2
_atom_type_scat_Cromer_Mann_b2
_atom_type_scat_Cromer_Mann_a3
_atom_type_scat_Cromer_Mann_b3
_atom_type_scat_Cromer_Mann_a4
_atom_type_scat_Cromer_Mann_b4
_atom_type_scat_Cromer_Mann_c
_atom_type_scat_source
C 0.0181 0.0091 2.3100 20.8439 1.0200 10.2075 1.5886 0.5687 0.8650 51.6512 0.2156 'International Tables Vol C 4.2.6.8 and 6.1.1.4'
H 0.0000 0.0000 0.4930 10.5109 0.3229 26.1257 0.1402 3.1424 0.0408 57.7998 0.0030 'International Tables Vol C 4.2.6.8 and 6.1.1.4'
O 0.0492 0.0322 3.0485 13.2771 2.2868 5.7011 1.5463 0.3239 0.8670 32.9089 0.2508 'International Tables Vol C 4.2.6.8 and 6.1.1.4'

loop_
_geom_angle_atom_site_label_1
_geom_angle_site_symmetry_1
_geom_angle_atom_site_label_2
_geom_angle_site_symmetry_2
_geom_angle_atom_site_label_3
_geom_angle_site_symmetry_3
_geom_angle
_geom_angle_publ_flag
O102 . C101 . C103 . 129.31(16) yes
O102 . C101 . O106 . 120.86(16) yes
C103 . C101 . O106 . 109.83(13) yes
C101 . C103 . C104 . 103.47(13) yes
C101 . C103 . H1031 . 108.4 no
C104 . C103 . H1031 . 112.5 no
C101 . C103 . H1032 . 110.7 no
C104 . C103 . H1032 . 113.7 no
H1031 . C103 . H1032 . 107.9 no
C103 . C104 . C105 . 102.94(13) yes
C103 . C104 . H1041 . 113.1 no
C105 . C104 . H1041 . 112.1 no
C103 . C104 . H1042 . 109.9 no
C105 . C104 . H1042 . 110.9 no
H1041 . C104 . H1042 . 107.8 no
C104 . C105 . O106 . 103.11(12) yes
C104 . C105 . C107 . 113.21(12) yes
O106 . C105 . C107 . 108.83(12) yes
C104 . C105 . C113 . 117.23(13) yes
O106 . C105 . C113 . 106.24(12) yes
C107 . C105 . C113 . 107.66(12) yes
C105 . O106 . C101 . 111.21(12) yes
C105 . C107 . C108 . 119.07(14) yes
C105 . C107 . C112 . 122.03(14) yes
C108 . C107 . C112 . 118.76(14) yes
C107 . C108 . C109 . 120.73(15) yes
C107 . C108 . H1081 . 118.9 no
C109 . C108 . H1081 . 120.4 no
C108 . C109 . C110 . 120.01(16) yes
C108 . C109 . H1091 . 119.2 no
C110 . C109 . H1091 . 120.8 no
C109 . C110 . C111 . 119.86(15) yes
C109 . C110 . H1101 . 120.8 no
C111 . C110 . H1101 . 119.3 no
C110 . C111 . C112 . 120.41(16) yes
C110 . C111 . H1111 . 119.7 no
C112 . C111 . H1111 . 119.9 no
C107 . C112 . C111 . 120.22(16) yes
C107 . C112 . H1121 . 119.9 no
C111 . C112 . H1121 . 119.9 no
C105 . C113 . C114 . 116.02(13) yes
C105 . C113 . H1131 . 108.9 no
C114 . C113 . H1131 . 110.6 no
C105 . C113 . H1132 . 105.0 no
C114 . C113 . H1132 . 108.8 no
H1131 . C113 . H1132 . 107.0 no
C113 . C114 . C115 . 108.51(12) yes
C113 . C114 . C121 . 114.43(13) yes
C115 . C114 . C121 . 111.78(13) yes
C113 . C114 . H1141 . 107.1 no
C115 . C114 . H1141 . 107.4 no
C121 . C114 . H1141 . 107.3 no
C114 . C115 . C116 . 119.49(16) yes
C114 . C115 . C120 . 122.19(15) yes
C116 . C115 . C120 . 118.24(16) yes
C115 . C116 . C117 . 120.9(2) yes
C115 . C116 . H1161 . 118.9 no
C117 . C116 . H1161 . 120.2 no
C116 . C117 . C118 . 120.4(2) yes
C116 . C117 . H1171 . 120.5 no
C118 . C117 . H1171 . 119.2 no
C117 . C118 . C119 . 119.53(17) yes
C117 . C118 . H1181 . 120.2 no
C119 . C118 . H1181 . 120.3 no
C118 . C119 . C120 . 120.3(2) yes
C118 . C119 . H1191 . 120.4 no
C120 . C119 . H1191 . 119.3 no
C119 . C120 . C115 . 120.71(19) yes
C119 . C120 . H1201 . 119.2 no
C115 . C120 . H1201 . 120.1 no
C114 . C121 . C122 . 123.81(14) yes
C114 . C121 . C126 . 118.21(14) yes
C122 . C121 . C126 . 117.98(15) yes
C121 . C122 . C123 . 120.71(15) yes
C121 . C122 . H1221 . 121.0 no
C123 . C122 . H1221 . 118.3 no
C122 . C123 . C124 . 120.64(16) yes
C122 . C123 . H1231 . 120.3 no
C124 . C123 . H1231 . 119.1 no
C123 . C124 . C125 . 119.07(16) yes
C123 . C124 . H1241 . 121.5 no
C125 . C124 . H1241 . 119.4 no
C124 . C125 . C126 . 120.68(16) yes
C124 . C125 . H1251 . 120.1 no
C126 . C125 . H1251 . 119.3 no
C121 . C126 . C125 . 120.92(15) yes
C121 . C126 . H1261 . 119.1 no
C125 . C126 . H1261 . 120.0 no
O202 . C201 . C203 . 128.9(2) yes
O202 . C201 . O206 . 121.21(19) yes
C203 . C201 . O206 . 109.93(15) yes
C201 . C203 . C204 . 103.38(16) yes
C201 . C203 . H2031 . 111.3 no
C204 . C203 . H2031 . 113.4 no
C201 . C203 . H2032 . 109.4 no
C204 . C203 . H2032 . 110.6 no
H2031 . C203 . H2032 . 108.6 no
C203 . C204 . C205 . 102.32(14) yes
C203 . C204 . H2041 . 111.5 no
C205 . C204 . H2041 . 108.9 no
C203 . C204 . H2042 . 114.8 no
C205 . C204 . H2042 . 111.4 no
H2041 . C204 . H2042 . 107.7 no
C204 . C205 . O206 . 102.39(13) yes
C204 . C205 . C207 . 114.90(14) yes
O206 . C205 . C207 . 106.74(13) yes
C204 . C205 . C213 . 115.70(14) yes
O206 . C205 . C213 . 103.79(13) yes
C207 . C205 . C213 . 111.75(14) yes
C205 . O206 . C201 . 110.56(13) yes
C205 . C207 . C208 . 123.07(16) yes
C205 . C207 . C212 . 118.54(15) yes
C208 . C207 . C212 . 118.29(17) yes
C207 . C208 . C209 . 120.27(18) yes
C207 . C208 . H2081 . 119.4 no
C209 . C208 . H2081 . 120.3 no
C208 . C209 . C210 . 120.76(18) yes
C208 . C209 . H2091 . 118.0 no
C210 . C209 . H2091 . 121.2 no
C209 . C210 . C211 . 119.36(18) yes
C209 . C210 . H2101 . 120.0 no
C211 . C210 . H2101 . 120.6 no
C210 . C211 . C212 . 120.3(2) yes
C210 . C211 . H2111 . 119.0 no
C212 . C211 . H2111 . 120.7 no
C207 . C212 . C211 . 121.05(18) yes
C207 . C212 . H2121 . 119.1 no
C211 . C212 . H2121 . 119.9 no
C205 . C213 . C214 . 114.81(13) yes
C205 . C213 . H2131 . 107.7 no
C214 . C213 . H2131 . 107.1 no
C205 . C213 . H2132 . 108.6 no
C214 . C213 . H2132 . 110.4 no
H2131 . C213 . H2132 . 108.1 no
C213 . C214 . C215 . 113.22(13) yes
C213 . C214 . C221 . 113.84(13) yes
C215 . C214 . C221 . 109.34(13) yes
C213 . C214 . H2141 . 107.0 no
C215 . C214 . H2141 . 106.6 no
C221 . C214 . H2141 . 106.3 no
C214 . C215 . C216 . 117.44(14) yes
C214 . C215 . C220 . 124.21(16) yes
C216 . C215 . C220 . 118.33(16) yes
C215 . C216 . C217 . 121.50(17) yes
C215 . C216 . H2161 . 118.9 no
C217 . C216 . H2161 . 119.6 no
C216 . C217 . C218 . 119.69(18) yes
C216 . C217 . H2171 . 120.2 no
C218 . C217 . H2171 . 120.1 no
C217 . C218 . C219 . 119.77(17) yes
C217 . C218 . H2181 . 119.9 no
C219 . C218 . H2181 . 120.3 no
C218 . C219 . C220 . 120.58(17) yes
C218 . C219 . H2191 . 118.8 no
C220 . C219 . H2191 . 120.6 no
C219 . C220 . C215 . 120.09(18) yes
C219 . C220 . H2201 . 119.7 no
C215 . C220 . H2201 . 120.2 no
C214 . C221 . C222 . 119.94(15) yes
C214 . C221 . C226 . 121.45(15) yes
C222 . C221 . C226 . 118.56(15) yes
C221 . C222 . C223 . 121.24(17) yes
C221 . C222 . H2221 . 119.6 no
C223 . C222 . H2221 . 119.2 no
C222 . C223 . C224 . 119.90(18) yes
C222 . C223 . H2231 . 119.8 no
C224 . C223 . H2231 . 120.3 no
C223 . C224 . C225 . 119.62(17) yes
C223 . C224 . H2241 . 120.1 no
C225 . C224 . H2241 . 120.3 no
C224 . C225 . C226 . 120.53(18) yes
C224 . C225 . H2251 . 120.5 no
C226 . C225 . H2251 . 119.0 no
C225 . C226 . C221 . 120.14(17) yes
C225 . C226 . H2261 . 120.4 no
C221 . C226 . H2261 . 119.5 no
O302 . C301 . C303 . 129.1(2) yes
O302 . C301 . O306 . 120.3(2) yes
C303 . C301 . O306 . 110.51(17) yes
C301 . C303 . C304 . 104.19(17) yes
C301 . C303 . H3031 . 109.5 no
C304 . C303 . H3031 . 110.1 no
C301 . C303 . H3032 . 110.0 no
C304 . C303 . H3032 . 114.0 no
H3031 . C303 . H3032 . 108.9 no
C303 . C304 . C305 . 101.59(16) yes
C303 . C304 . H3041 . 112.8 no
C305 . C304 . H3041 . 112.2 no
C303 . C304 . H3042 . 111.3 no
C305 . C304 . H3042 . 108.5 no
H3041 . C304 . H3042 . 110.1 no
C304 . C305 . O306 . 101.66(14) yes
C304 . C305 . C307 . 111.48(15) yes
O306 . C305 . C307 . 108.09(14) yes
C304 . C305 . C313 . 111.27(15) yes
O306 . C305 . C313 . 109.02(15) yes
C307 . C305 . C313 . 114.47(14) yes
C305 . O306 . C301 . 111.01(16) yes
C305 . C307 . C308 . 119.51(15) yes
C305 . C307 . C312 . 122.03(16) yes
C308 . C307 . C312 . 118.46(16) yes
C307 . C308 . C309 . 120.72(16) yes
C307 . C308 . H3081 . 120.4 no
C309 . C308 . H3081 . 118.8 no
C308 . C309 . C310 . 120.46(17) yes
C308 . C309 . H3091 . 120.3 no
C310 . C309 . H3091 . 119.2 no
C309 . C310 . C311 . 119.21(17) yes
C309 . C310 . H3101 . 121.0 no
C311 . C310 . H3101 . 119.8 no
C310 . C311 . C312 . 120.43(17) yes
C310 . C311 . H3111 . 119.4 no
C312 . C311 . H3111 . 120.2 no
C311 . C312 . C307 . 120.72(16) yes
C311 . C312 . H3121 . 119.2 no
C307 . C312 . H3121 . 120.1 no
C305 . C313 . C314 . 115.12(16) yes
C305 . C313 . H3131 . 108.5 no
C314 . C313 . H3131 . 110.4 no
C305 . C313 . H3132 . 107.0 no
C314 . C313 . H3132 . 107.8 no
H3131 . C313 . H3132 . 107.8 no
C313 . C314 . C315 . 113.06(16) yes
C313 . C314 . C321 . 112.22(16) yes
C315 . C314 . C321 . 109.50(14) yes
C313 . C314 . H3141 . 102.4 no
C315 . C314 . H3141 . 112.0 no
C321 . C314 . H3141 . 107.4 no
C314 . C315 . C316 . 122.48(19) yes
C314 . C315 . C320 . 119.04(18) yes
C316 . C315 . C320 . 118.47(18) yes
C315 . C316 . C317 . 120.3(2) yes
C315 . C316 . H3161 . 121.5 no
C317 . C316 . H3161 . 118.2 no
C316 . C317 . C318 . 120.2(2) yes
C316 . C317 . H3171 . 119.8 no
C318 . C317 . H3171 . 120.0 no
C317 . C318 . C319 . 119.83(19) yes
C317 . C318 . H3181 . 120.0 no
C319 . C318 . H3181 . 120.2 no
C318 . C319 . C320 . 120.4(2) yes
C318 . C319 . H3191 . 120.4 no
C320 . C319 . H3191 . 119.2 no
C319 . C320 . C315 . 120.8(2) yes
C319 . C320 . H3201 . 119.9 no
C315 . C320 . H3201 . 119.3 no
C314 . C321 . C322 . 123.48(18) yes
C314 . C321 . C326 . 118.59(18) yes
C322 . C321 . C326 . 117.92(19) yes
C321 . C322 . C323 . 121.1(2) yes
C321 . C322 . H3221 . 119.6 no
C323 . C322 . H3221 . 119.2 no
C322 . C323 . C324 . 120.5(2) yes
C322 . C323 . H3231 . 119.5 no
C324 . C323 . H3231 . 120.0 no
C323 . C324 . C325 . 118.7(2) yes
C323 . C324 . H3241 . 121.7 no
C325 . C324 . H3241 . 119.5 no
C324 . C325 . C326 . 119.8(2) yes
C324 . C325 . H3251 . 119.6 no
C326 . C325 . H3251 . 120.7 no
C321 . C326 . C325 . 121.9(2) yes
C321 . C326 . H3261 . 119.1 no
C325 . C326 . H3261 . 119.0 no

loop_
_geom_bond_atom_site_label_1
_geom_bond_site_symmetry_1
_geom_bond_atom_site_label_2
_geom_bond_site_symmetry_2
_geom_bond_distance
_geom_bond_publ_flag
C101 . O102 . 1.203(2) yes
C101 . C103 . 1.501(2) yes
C101 . O106 . 1.356(2) yes
C103 . C104 . 1.522(2) yes
C103 . H1031 . 0.977 no
C103 . H1032 . 0.950 no
C104 . C105 . 1.543(2) yes
C104 . H1041 . 0.973 no
C104 . H1042 . 0.978 no
C105 . O106 . 1.4667(18) yes
C105 . C107 . 1.522(2) yes
C105 . C113 . 1.532(2) yes
C107 . C108 . 1.398(2) yes
C107 . C112 . 1.393(2) yes
C108 . C109 . 1.387(2) yes
C108 . H1081 . 0.948 no
C109 . C110 . 1.383(3) yes
C109 . H1091 . 0.947 no
C110 . C111 . 1.384(3) yes
C110 . H1101 . 0.947 no
C111 . C112 . 1.392(2) yes
C111 . H1111 . 0.950 no
C112 . H1121 . 0.952 no
C113 . C114 . 1.541(2) yes
C113 . H1131 . 0.990 no
C113 . H1132 . 0.991 no
C114 . C115 . 1.525(2) yes
C114 . C121 . 1.523(2) yes
C114 . H1141 . 1.006 no
C115 . C116 . 1.389(3) yes
C115 . C120 . 1.391(3) yes
C116 . C117 . 1.392(3) yes
C116 . H1161 . 0.953 no
C117 . C118 . 1.377(3) yes
C117 . H1171 . 0.945 no
C118 . C119 . 1.379(3) yes
C118 . H1181 . 0.955 no
C119 . C120 . 1.396(3) yes
C119 . H1191 . 0.974 no
C120 . H1201 . 0.952 no
C121 . C122 . 1.397(2) yes
C121 . C126 . 1.397(2) yes
C122 . C123 . 1.391(2) yes
C122 . H1221 . 0.936 no
C123 . C124 . 1.382(2) yes
C123 . H1231 . 0.951 no
C124 . C125 . 1.385(3) yes
C124 . H1241 . 0.946 no
C125 . C126 . 1.383(2) yes
C125 . H1251 . 0.950 no
C126 . H1261 . 0.932 no
C201 . O202 . 1.204(2) yes
C201 . C203 . 1.498(3) yes
C201 . O206 . 1.344(2) yes
C203 . C204 . 1.523(2) yes
C203 . H2031 . 0.984 no
C203 . H2032 . 0.992 no
C204 . C205 . 1.533(2) yes
C204 . H2041 . 0.985 no
C204 . H2042 . 0.972 no
C205 . O206 . 1.4804(19) yes
C205 . C207 . 1.527(2) yes
C205 . C213 . 1.531(2) yes
C207 . C208 . 1.391(2) yes
C207 . C212 . 1.393(3) yes
C208 . C209 . 1.391(3) yes
C208 . H2081 . 0.939 no
C209 . C210 . 1.378(3) yes
C209 . H2091 . 0.933 no
C210 . C211 . 1.380(3) yes
C210 . H2101 . 0.953 no
C211 . C212 . 1.384(3) yes
C211 . H2111 . 0.961 no
C212 . H2121 . 0.963 no
C213 . C214 . 1.535(2) yes
C213 . H2131 . 0.965 no
C213 . H2132 . 0.993 no
C214 . C215 . 1.526(2) yes
C214 . C221 . 1.526(2) yes
C214 . H2141 . 0.977 no
C215 . C216 . 1.396(2) yes
C215 . C220 . 1.394(2) yes
C216 . C217 . 1.383(2) yes
C216 . H2161 . 0.946 no
C217 . C218 . 1.386(3) yes
C217 . H2171 . 0.972 no
C218 . C219 . 1.383(3) yes
C218 . H2181 . 0.963 no
C219 . C220 . 1.396(3) yes
C219 . H2191 . 0.948 no
C220 . H2201 . 0.951 no
C221 . C222 . 1.390(2) yes
C221 . C226 . 1.387(2) yes
C222 . C223 . 1.385(3) yes
C222 . H2221 . 0.957 no
C223 . C224 . 1.378(3) yes
C223 . H2231 . 0.954 no
C224 . C225 . 1.383(3) yes
C224 . H2241 . 0.947 no
C225 . C226 . 1.394(3) yes
C225 . H2251 . 0.952 no
C226 . H2261 . 0.939 no
C301 . O302 . 1.214(3) yes
C301 . C303 . 1.472(3) yes
C301 . O306 . 1.338(2) yes
C303 . C304 . 1.502(3) yes
C303 . H3031 . 1.001 no
C303 . H3032 . 0.980 no
C304 . C305 . 1.571(3) yes
C304 . H3041 . 1.002 no
C304 . H3042 . 0.973 no
C305 . O306 . 1.466(2) yes
C305 . C307 . 1.527(2) yes
C305 . C313 . 1.519(2) yes
C307 . C308 . 1.391(3) yes
C307 . C312 . 1.387(2) yes
C308 . C309 . 1.383(3) yes
C308 . H3081 . 0.948 no
C309 . C310 . 1.385(3) yes
C309 . H3091 . 0.944 no
C310 . C311 . 1.380(3) yes
C310 . H3101 . 0.951 no
C311 . C312 . 1.389(3) yes
C311 . H3111 . 0.956 no
C312 . H3121 . 0.946 no
C313 . C314 . 1.541(3) yes
C313 . H3131 . 1.013 no
C313 . H3132 . 1.001 no
C314 . C315 . 1.526(2) yes
C314 . C321 . 1.542(3) yes
C314 . H3141 . 1.031 no
C315 . C316 . 1.398(3) yes
C315 . C320 . 1.383(3) yes
C316 . C317 . 1.397(3) yes
C316 . H3161 . 0.948 no
C317 . C318 . 1.368(4) yes
C317 . H3171 . 0.950 no
C318 . C319 . 1.382(3) yes
C318 . H3181 . 0.944 no
C319 . C320 . 1.385(3) yes
C319 . H3191 . 0.944 no
C320 . H3201 . 0.954 no
C321 . C322 . 1.376(3) yes
C321 . C326 . 1.389(3) yes
C322 . C323 . 1.388(3) yes
C322 . H3221 . 0.977 no
C323 . C324 . 1.396(4) yes
C323 . H3231 . 0.943 no
C324 . C325 . 1.385(3) yes
C324 . H3241 . 0.949 no
C325 . C326 . 1.387(3) yes
C325 . H3251 . 0.943 no
C326 . H3261 . 0.987 no

loop_
_geom_hbond_atom_site_label_D
_geom_hbond_site_symmetry_D
_geom_hbond_atom_site_label_H
_geom_hbond_site_symmetry_H
_geom_hbond_atom_site_label_A
_geom_hbond_site_symmetry_A
_geom_hbond_angle_DHA
_geom_hbond_distance_DH
_geom_hbond_distance_HA
_geom_hbond_distance_DA
_geom_hbond_publ_flag
C104 . H1042 . C121 . 132 0.98 2.53 3.270(3) yes
C117 . H1171 . O106 2_665 162 0.94 2.58 3.486(3) yes
C210 . H2101 . O202 1_455 130 0.95 2.45 3.153(3) yes
C323 . H3231 . O202 2_667 155 0.94 2.45 3.333(3) yes
